data_7115834
loop_
_publ_author_name
'Xiaolei Zhang'
'Zhiwen Zhou'
'Hong Yan'

_publ_section_title
;
 Metal-metal redox synergy in selective B-H activation of
 ortho-carborane-9,12-dithiolate
;
_journal_name_full Chem.Commun.
_journal_page_first 13077
_journal_paper_doi 10.1039/C4cc06171C
_journal_volume 50
_journal_year 2014
_chemical_formula_sum 'C31 H40 B9 O P Rh2 S2'
_chemical_formula_weight 826.83
_chemical_name_systematic
; 
 ? 
;
_space_group_IT_number 14
_symmetry_cell_setting monoclinic
_symmetry_space_group_name_Hall '-P 2ybc'
_symmetry_space_group_name_H-M 'P 1 21/c 1'
_atom_sites_solution_hydrogens geom
_atom_sites_solution_primary direct
_atom_sites_solution_secondary difmap
_audit_creation_method SHELXL-97
_cell_angle_alpha 90.00
_cell_angle_beta 101.504(3)
_cell_angle_gamma 90.00
_cell_formula_units_Z 4
_cell_length_a 10.4072(16)
_cell_length_b 15.6144(19)
_cell_length_c 22.4334(13)
_cell_measurement_temperature 291(2)
_cell_volume 3572.2(7)
_computing_structure_refinement 'SHELXL-97 (Sheldrick, 2008)'
_computing_structure_solution 'SHELXS-97 (Sheldrick, 2008)'
_diffrn_ambient_temperature 291(2)
_diffrn_measured_fraction_theta_full 0.992
_diffrn_measured_fraction_theta_max 0.992
_diffrn_radiation_monochromator graphite
_diffrn_radiation_source 'fine-focus sealed tube'
_diffrn_radiation_type MoK\a
_diffrn_radiation_wavelength 0.71073
_diffrn_reflns_av_R_equivalents 0.0136
_diffrn_reflns_av_sigmaI/netI 0.0695
_diffrn_reflns_limit_h_max 13
_diffrn_reflns_limit_h_min -13
_diffrn_reflns_limit_k_max 20
_diffrn_reflns_limit_k_min -20
_diffrn_reflns_limit_l_max 18
_diffrn_reflns_limit_l_min -29
_diffrn_reflns_number 32187
_diffrn_reflns_theta_full 27.74
_diffrn_reflns_theta_max 27.74
_diffrn_reflns_theta_min 2.00
_exptl_absorpt_coefficient_mu 1.112
_exptl_crystal_density_diffrn 1.537
_exptl_crystal_density_method 'not measured'
_exptl_crystal_F_000 1664
_refine_diff_density_max 0.701
_refine_diff_density_min -0.696
_refine_diff_density_rms 0.168
_refine_ls_extinction_method none
_refine_ls_goodness_of_fit_ref 1.066
_refine_ls_hydrogen_treatment mixed
_refine_ls_matrix_type full
_refine_ls_number_parameters 424
_refine_ls_number_reflns 8354
_refine_ls_number_restraints 0
_refine_ls_restrained_S_all 1.066
_refine_ls_R_factor_all 0.0592
_refine_ls_R_factor_gt 0.0574
_refine_ls_shift/su_max 0.001
_refine_ls_shift/su_mean 0.000
_refine_ls_structure_factor_coef Fsqd
_refine_ls_weighting_details 'calc w=1/[\s^2^(Fo^2^)+(0.0787P)^2^+0.0000P] where P=(Fo^2^+2Fc^2^)/3'
_refine_ls_weighting_scheme calc
_refine_ls_wR_factor_gt 0.1446
_refine_ls_wR_factor_ref 0.1449
_reflns_number_gt 6691
_reflns_number_total 8354
_reflns_threshold_expression >2sigma(I)
_cod_data_source_file c4cc06171c2.cif
_cod_data_source_block 20130905a
_cod_original_sg_symbol_H-M P2(1)/c
_cod_database_code 7115834

loop_
_symmetry_equiv_pos_as_xyz
'x, y, z'
'-x, y+1/2, -z+1/2'
'-x, -y, -z'
'x, -y-1/2, z-1/2'

loop_
_atom_site_label
_atom_site_type_symbol
_atom_site_fract_x
_atom_site_fract_y
_atom_site_fract_z
_atom_site_U_iso_or_equiv
_atom_site_adp_type
_atom_site_occupancy
_atom_site_symmetry_multiplicity
_atom_site_calc_flag
_atom_site_refinement_flags
B3 B 0.4623(7) 0.5023(5) 0.2901(3) 0.0662(18) Uani 1 1 d .
H3 H 0.4739 0.4475 0.3215 0.079 Uiso 1 1 calc R
B4 B 0.4056(5) 0.4885(4) 0.2103(3) 0.0508(13) Uani 1 1 d .
H4 H 0.3764 0.4255 0.1901 0.061 Uiso 1 1 calc R
B5 B 0.4929(5) 0.5658(4) 0.1745(3) 0.0518(14) Uani 1 1 d .
H5 H 0.5525 0.5646 0.1391 0.062 Uiso 1 1 calc R
B7 B 0.5017(5) 0.6808(5) 0.2753(3) 0.0571(15) Uani 1 1 d .
H7 H 0.5657 0.7364 0.2892 0.068 Uiso 1 1 calc R
B8 B 0.4436(5) 0.6728(4) 0.1926(3) 0.0461(12) Uani 1 1 d .
H8B H 0.3900 0.7225 0.1557 0.056(14) Uiso 1 1 d R
H8A H 0.5485 0.6745 0.2136 0.12(3) Uiso 1 1 d R
B9 B 0.3303(5) 0.5858(3) 0.1824(2) 0.0376(10) Uani 1 1 d .
B10 B 0.3091(5) 0.5445(3) 0.2544(2) 0.0450(12) Uani 1 1 d .
H10 H 0.2154 0.5182 0.2616 0.054 Uiso 1 1 calc R
B11 B 0.4131(5) 0.6040(4) 0.3120(3) 0.0537(14) Uani 1 1 d .
H11 H 0.3884 0.6151 0.3568 0.064 Uiso 1 1 calc R
B12 B 0.3356(5) 0.6565(3) 0.2452(2) 0.0395(11) Uani 1 1 d .
C1 C 0.5606(5) 0.5257(4) 0.2399(3) 0.0690(16) Uani 1 1 d .
H1 H 0.6497 0.5117 0.2365 0.084(19) Uiso 1 1 d R
C2 C 0.5638(5) 0.5879(4) 0.2949(2) 0.0667(16) Uani 1 1 d .
H2 H 0.6439 0.5844 0.3256 0.074(17) Uiso 1 1 d R
C13 C -0.1856(4) 0.6806(3) 0.1344(2) 0.0443(11) Uani 1 1 d .
C14 C -0.1600(4) 0.5911(3) 0.1284(2) 0.0386(9) Uani 1 1 d .
C15 C -0.1116(4) 0.5587(3) 0.1884(2) 0.0401(10) Uani 1 1 d .
C16 C -0.1115(4) 0.6272(3) 0.2309(2) 0.0423(10) Uani 1 1 d .
C17 C -0.1569(4) 0.7027(3) 0.1976(2) 0.0437(10) Uani 1 1 d .
C18 C -0.2385(6) 0.7401(4) 0.0835(3) 0.0697(17) Uani 1 1 d .
H18A H -0.2368 0.7126 0.0454 0.105 Uiso 1 1 calc R
H18B H -0.1856 0.7909 0.0871 0.105 Uiso 1 1 calc R
H18C H -0.3271 0.7551 0.0852 0.105 Uiso 1 1 calc R
C19 C -0.1766(5) 0.5396(3) 0.0704(2) 0.0575(13) Uani 1 1 d .
H19A H -0.1996 0.5771 0.0361 0.086 Uiso 1 1 calc R
H19B H -0.2448 0.4980 0.0696 0.086 Uiso 1 1 calc R
H19C H -0.0959 0.5109 0.0687 0.086 Uiso 1 1 calc R
C20 C -0.0792(5) 0.4673(3) 0.2039(3) 0.0583(13) Uani 1 1 d .
H20A H -0.1571 0.4376 0.2089 0.088 Uiso 1 1 calc R
H20B H -0.0150 0.4644 0.2411 0.088 Uiso 1 1 calc R
H20C H -0.0447 0.4411 0.1717 0.088 Uiso 1 1 calc R
C21 C -0.0711(6) 0.6204(4) 0.2980(2) 0.0687(16) Uani 1 1 d .
H21A H -0.0363 0.6744 0.3144 0.103 Uiso 1 1 calc R
H21B H -0.0052 0.5769 0.3081 0.103 Uiso 1 1 calc R
H21C H -0.1458 0.6057 0.3151 0.103 Uiso 1 1 calc R
C22 C -0.1757(6) 0.7877(4) 0.2244(3) 0.0720(17) Uani 1 1 d .
H22A H -0.1523 0.8320 0.1988 0.108 Uiso 1 1 calc R
H22B H -0.1211 0.7918 0.2641 0.108 Uiso 1 1 calc R
H22C H -0.2659 0.7943 0.2274 0.108 Uiso 1 1 calc R
C23 C 0.0201(4) 0.7549(3) -0.02073(19) 0.0358(9) Uani 1 1 d .
C24 C -0.0776(5) 0.8157(3) -0.0318(2) 0.0498(11) Uani 1 1 d .
H24 H -0.0634 0.8703 -0.0152 0.060 Uiso 1 1 calc R
C25 C -0.1976(5) 0.7944(4) -0.0680(2) 0.0598(14) Uani 1 1 d .
H25 H -0.2632 0.8357 -0.0759 0.072 Uiso 1 1 calc R
C26 C -0.2218(5) 0.7147(4) -0.0923(2) 0.0588(13) Uani 1 1 d .
H26 H -0.3018 0.7028 -0.1178 0.071 Uiso 1 1 calc R
C27 C -0.1277(5) 0.6516(4) -0.0792(3) 0.0636(15) Uani 1 1 d .
H27 H -0.1450 0.5962 -0.0937 0.076 Uiso 1 1 calc R
C28 C -0.0065(5) 0.6725(3) -0.0437(2) 0.0500(12) Uani 1 1 d .
H28 H 0.0582 0.6307 -0.0351 0.060 Uiso 1 1 calc R
C29 C 0.2244(4) 0.8842(3) 0.0058(2) 0.0381(9) Uani 1 1 d .
C30 C 0.1762(5) 0.9225(3) -0.0491(2) 0.0491(11) Uani 1 1 d .
H30 H 0.1117 0.8946 -0.0770 0.059 Uiso 1 1 calc R
C31 C 0.2212(6) 1.0019(3) -0.0643(3) 0.0633(14) Uani 1 1 d .
H31 H 0.1869 1.0272 -0.1016 0.076 Uiso 1 1 calc R
C32 C 0.3182(6) 1.0425(3) -0.0226(3) 0.0644(15) Uani 1 1 d .
H32 H 0.3502 1.0953 -0.0320 0.077 Uiso 1 1 calc R
C33 C 0.3672(5) 1.0051(3) 0.0325(3) 0.0551(12) Uani 1 1 d .
H33 H 0.4307 1.0333 0.0608 0.066 Uiso 1 1 calc R
C34 C 0.3225(4) 0.9256(3) 0.0461(2) 0.0453(10) Uani 1 1 d .
H34 H 0.3587 0.8997 0.0829 0.054 Uiso 1 1 calc R
C35 C 0.2912(4) 0.7130(3) -0.01186(19) 0.0361(9) Uani 1 1 d .
C36 C 0.2845(5) 0.7197(3) -0.0742(2) 0.0548(12) Uani 1 1 d .
H36 H 0.2208 0.7542 -0.0975 0.066 Uiso 1 1 calc R
C37 C 0.3704(6) 0.6761(4) -0.1014(3) 0.0651(16) Uani 1 1 d .
H37 H 0.3646 0.6807 -0.1432 0.078 Uiso 1 1 calc R
C38 C 0.4648(5) 0.6260(4) -0.0679(3) 0.0632(15) Uani 1 1 d .
H38 H 0.5243 0.5973 -0.0866 0.076 Uiso 1 1 calc R
C39 C 0.4723(5) 0.6176(4) -0.0066(3) 0.0599(14) Uani 1 1 d .
H39 H 0.5356 0.5820 0.0159 0.072 Uiso 1 1 calc R
C40 C 0.3859(4) 0.6618(3) 0.0223(2) 0.0494(11) Uani 1 1 d .
H40 H 0.3920 0.6569 0.0641 0.059 Uiso 1 1 calc R
C1A C 0.1452(6) 0.8669(3) 0.1357(2) 0.0549(13) Uani 1 1 d .
O1 O 0.0994(6) 0.9326(3) 0.1391(2) 0.1069(18) Uani 1 1 d .
P1 P 0.18159(10) 0.77605(7) 0.02558(5) 0.0323(2) Uani 1 1 d .
Rh1 Rh 0.02123(3) 0.655449(19) 0.172311(14) 0.03197(11) Uani 1 1 d .
Rh2 Rh 0.19448(3) 0.756428(19) 0.128036(14) 0.03172(11) Uani 1 1 d .
S1 S 0.17902(9) 0.60139(6) 0.12045(4) 0.0321(2) Uani 1 1 d .
S2 S 0.19056(10) 0.73101(6) 0.23417(5) 0.0327(2) Uani 1 1 d .

loop_
_atom_site_aniso_label
_atom_site_aniso_U_11
_atom_site_aniso_U_22
_atom_site_aniso_U_33
_atom_site_aniso_U_23
_atom_site_aniso_U_13
_atom_site_aniso_U_12
B3 0.067(4) 0.079(4) 0.047(3) 0.007(3) -0.002(3) 0.030(3)
B4 0.047(3) 0.053(3) 0.047(3) 0.001(3) -0.003(2) 0.015(2)
B5 0.034(2) 0.077(4) 0.044(3) -0.004(3) 0.007(2) 0.010(3)
B7 0.040(3) 0.084(4) 0.045(3) -0.017(3) 0.001(2) -0.007(3)
B8 0.034(2) 0.063(3) 0.043(3) -0.015(3) 0.009(2) -0.002(2)
B9 0.037(2) 0.043(2) 0.032(2) -0.006(2) 0.0029(19) 0.004(2)
B10 0.041(3) 0.051(3) 0.039(3) 0.008(2) 0.001(2) 0.003(2)
B11 0.044(3) 0.079(4) 0.036(3) 0.001(3) 0.000(2) 0.008(3)
B12 0.031(2) 0.055(3) 0.030(2) -0.007(2) 0.0021(19) -0.002(2)
C1 0.041(3) 0.103(4) 0.059(3) 0.000(3) 0.001(2) 0.027(3)
C2 0.041(3) 0.108(5) 0.045(3) -0.006(3) -0.006(2) 0.013(3)
C13 0.030(2) 0.044(2) 0.058(3) 0.010(2) 0.007(2) -0.0004(18)
C14 0.0303(19) 0.038(2) 0.047(3) 0.0038(19) 0.0046(18) -0.0035(16)
C15 0.035(2) 0.039(2) 0.049(3) 0.0062(19) 0.0141(19) -0.0027(17)
C16 0.044(2) 0.045(2) 0.041(2) 0.001(2) 0.016(2) -0.0021(19)
C17 0.038(2) 0.039(2) 0.059(3) -0.003(2) 0.022(2) 0.0028(18)
C18 0.060(3) 0.063(3) 0.082(4) 0.028(3) 0.004(3) 0.007(3)
C19 0.053(3) 0.060(3) 0.057(3) -0.010(3) 0.006(2) -0.008(2)
C20 0.065(3) 0.040(2) 0.070(4) 0.015(2) 0.013(3) -0.002(2)
C21 0.082(4) 0.088(4) 0.043(3) -0.002(3) 0.029(3) -0.023(3)
C22 0.068(3) 0.053(3) 0.100(5) -0.020(3) 0.028(3) 0.000(3)
C23 0.036(2) 0.039(2) 0.033(2) -0.0052(17) 0.0088(17) 0.0006(16)
C24 0.051(3) 0.054(3) 0.046(3) -0.006(2) 0.012(2) 0.006(2)
C25 0.041(2) 0.080(4) 0.057(3) 0.006(3) 0.006(2) 0.013(3)
C26 0.046(3) 0.086(4) 0.042(3) -0.002(3) 0.003(2) -0.011(3)
C27 0.061(3) 0.070(3) 0.057(3) -0.014(3) 0.005(3) -0.015(3)
C28 0.041(2) 0.047(3) 0.059(3) -0.009(2) 0.003(2) -0.003(2)
C29 0.042(2) 0.035(2) 0.039(2) -0.0002(18) 0.0129(19) 0.0011(17)
C30 0.061(3) 0.046(2) 0.037(2) 0.003(2) 0.003(2) -0.006(2)
C31 0.075(4) 0.056(3) 0.057(3) 0.024(3) 0.009(3) 0.007(3)
C32 0.068(3) 0.043(3) 0.088(4) 0.010(3) 0.030(3) 0.004(2)
C33 0.054(3) 0.046(3) 0.067(3) -0.008(2) 0.017(3) -0.012(2)
C34 0.045(2) 0.051(3) 0.040(2) -0.001(2) 0.007(2) -0.002(2)
C35 0.040(2) 0.038(2) 0.033(2) -0.0055(17) 0.0148(18) -0.0034(17)
C36 0.068(3) 0.061(3) 0.042(3) 0.003(2) 0.026(2) 0.008(3)
C37 0.092(4) 0.060(3) 0.058(3) -0.005(3) 0.051(3) -0.009(3)
C38 0.058(3) 0.059(3) 0.087(4) -0.014(3) 0.046(3) -0.009(3)
C39 0.045(3) 0.068(3) 0.071(4) -0.007(3) 0.021(3) 0.010(2)
C40 0.043(2) 0.059(3) 0.046(3) -0.003(2) 0.009(2) 0.007(2)
C1A 0.088(4) 0.039(2) 0.043(3) -0.006(2) 0.028(3) 0.009(2)
O1 0.183(5) 0.056(3) 0.096(4) -0.006(2) 0.062(4) 0.044(3)
P1 0.0359(5) 0.0325(5) 0.0292(5) -0.0027(4) 0.0079(4) 0.0003(4)
Rh1 0.03367(18) 0.03342(18) 0.02954(18) -0.00159(12) 0.00805(13) -0.00102(12)
Rh2 0.03430(18) 0.03274(18) 0.02901(19) -0.00235(12) 0.00845(14) -0.00115(12)
S1 0.0346(5) 0.0327(5) 0.0296(5) -0.0023(4) 0.0077(4) -0.0007(4)
S2 0.0347(5) 0.0352(5) 0.0290(5) -0.0031(4) 0.0079(4) -0.0009(4)

loop_
_atom_type_symbol
_atom_type_description
_atom_type_scat_dispersion_real
_atom_type_scat_dispersion_imag
_atom_type_scat_source
C C 0.0033 0.0016 'International Tables Vol C Tables 4.2.6.8 and 6.1.1.4'
H H 0.0000 0.0000 'International Tables Vol C Tables 4.2.6.8 and 6.1.1.4'
B B 0.0013 0.0007 'International Tables Vol C Tables 4.2.6.8 and 6.1.1.4'
P P 0.1023 0.0942 'International Tables Vol C Tables 4.2.6.8 and 6.1.1.4'
O O 0.0106 0.0060 'International Tables Vol C Tables 4.2.6.8 and 6.1.1.4'
S S 0.1246 0.1234 'International Tables Vol C Tables 4.2.6.8 and 6.1.1.4'
Rh Rh -1.1178 0.9187 'International Tables Vol C Tables 4.2.6.8 and 6.1.1.4'

loop_
_geom_angle_atom_site_label_1
_geom_angle_atom_site_label_2
_geom_angle_atom_site_label_3
_geom_angle
C2 B3 C1 54.9(4)
C2 B3 B10 103.3(4)
C1 B3 B10 103.2(4)
C2 B3 B11 59.0(4)
C1 B3 B11 103.7(5)
B10 B3 B11 60.3(3)
C2 B3 B4 103.7(5)
C1 B3 B4 59.0(3)
B10 B3 B4 60.1(3)
B11 B3 B4 109.4(4)
C2 B3 H3 125.9
C1 B3 H3 125.9
B10 B3 H3 123.7
B11 B3 H3 121.4
B4 B3 H3 121.5
C1 B4 B9 99.3(4)
C1 B4 B10 102.2(4)
B9 B4 B10 60.9(3)
C1 B4 B3 58.3(4)
B9 B4 B3 106.7(4)
B10 B4 B3 59.5(3)
C1 B4 B5 54.9(3)
B9 B4 B5 59.4(3)
B10 B4 B5 108.2(4)
B3 B4 B5 105.8(4)
C1 B4 H4 128.4
B9 B4 H4 123.8
B10 B4 H4 122.0
B3 B4 H4 122.0
B5 B4 H4 122.7
C1 B5 B9 103.3(4)
C1 B5 B4 60.2(3)
B9 B5 B4 59.5(3)
C1 B5 B8 104.1(4)
B9 B5 B8 59.7(3)
B4 B5 B8 109.1(4)
C1 B5 H5 116.1
B9 B5 H5 140.0
B4 B5 H5 136.1
B8 B5 H5 113.7
C2 B7 B12 102.6(4)
C2 B7 B11 59.5(4)
B12 B7 B11 58.8(3)
C2 B7 B8 104.3(4)
B12 B7 B8 60.0(3)
B11 B7 B8 108.6(4)
C2 B7 H7 116.4
B12 B7 H7 140.2
B11 B7 H7 136.8
B8 B7 H7 113.5
C2 B7 H8A 90.4
B12 B7 H8A 95.9
B11 B7 H8A 129.8
B8 B7 H8A 36.6
H7 B7 H8A 91.3
B9 B8 B12 59.6(3)
B9 B8 B5 58.6(3)
B12 B8 B5 104.9(4)
B9 B8 B7 104.9(4)
B12 B8 B7 58.1(3)
B5 B8 B7 103.7(4)
B9 B8 H8B 101.6
B12 B8 H8B 106.4
B5 B8 H8B 123.9
B7 B8 H8B 132.3
B9 B8 H8A 130.4
B12 B8 H8A 114.8
B5 B8 H8A 79.5
B7 B8 H8A 57.8
H8B B8 H8A 124.7
B5 B9 B4 61.1(3)
B5 B9 B12 108.1(4)
B4 B9 B12 108.1(4)
B5 B9 B8 61.7(3)
B4 B9 B8 112.0(4)
B12 B9 B8 60.7(3)
B5 B9 B10 108.7(4)
B4 B9 B10 59.8(3)
B12 B9 B10 60.0(3)
B8 B9 B10 110.8(4)
B5 B9 S1 128.4(3)
B4 B9 S1 127.9(3)
B12 B9 S1 113.0(3)
B8 B9 S1 115.3(3)
B10 B9 S1 118.2(3)
B3 B10 B11 60.0(3)
B3 B10 B4 60.5(3)
B11 B10 B4 109.5(4)
B3 B10 B12 105.7(4)
B11 B10 B12 59.1(3)
B4 B10 B12 107.5(4)
B3 B10 B9 106.3(4)
B11 B10 B9 107.5(4)
B4 B10 B9 59.4(3)
B12 B10 B9 59.7(3)
B3 B10 H10 122.8
B11 B10 H10 121.3
B4 B10 H10 121.0
B12 B10 H10 123.0
B9 B10 H10 122.6
C2 B11 B12 99.4(4)
C2 B11 B3 58.3(4)
B12 B11 B3 106.9(4)
C2 B11 B10 102.4(4)
B12 B11 B10 60.9(3)
B3 B11 B10 59.7(3)
C2 B11 B7 54.6(3)
B12 B11 B7 59.4(3)
B3 B11 B7 105.5(5)
B10 B11 B7 108.0(4)
C2 B11 H11 128.4
B12 B11 H11 123.7
B3 B11 H11 122.0
B10 B11 H11 121.9
B7 B11 H11 123.0
B11 B12 B7 61.8(3)
B11 B12 B9 108.8(4)
B7 B12 B9 108.0(4)
B11 B12 B10 60.0(3)
B7 B12 B10 109.1(4)
B9 B12 B10 60.3(3)
B11 B12 B8 112.6(4)
B7 B12 B8 61.9(3)
B9 B12 B8 59.7(3)
B10 B12 B8 110.1(4)
B11 B12 S2 128.4(4)
B7 B12 S2 128.0(4)
B9 B12 S2 112.4(3)
B10 B12 S2 118.8(3)
B8 B12 S2 114.5(3)
C2 C1 B5 114.3(5)
C2 C1 B3 62.1(4)
B5 C1 B3 118.1(4)
C2 C1 B4 112.6(4)
B5 C1 B4 64.9(3)
B3 C1 B4 62.7(4)
C2 C1 H1 109.3
B5 C1 H1 105.5
B3 C1 H1 135.4
B4 C1 H1 137.1
C1 C2 B7 113.5(4)
C1 C2 B3 63.0(4)
B7 C2 B3 118.8(4)
C1 C2 B11 113.1(4)
B7 C2 B11 65.9(4)
B3 C2 B11 62.7(4)
C1 C2 H2 113.9
B7 C2 H2 118.9
B3 C2 H2 116.0
B11 C2 H2 123.2
C17 C13 C14 108.7(4)
C17 C13 C18 125.5(4)
C14 C13 C18 125.7(5)
C17 C13 Rh1 70.3(2)
C14 C13 Rh1 71.0(2)
C18 C13 Rh1 126.5(3)
C15 C14 C13 107.1(4)
C15 C14 C19 125.4(4)
C13 C14 C19 127.5(4)
C15 C14 Rh1 68.2(2)
C13 C14 Rh1 70.7(2)
C19 C14 Rh1 124.9(3)
C14 C15 C16 108.4(4)
C14 C15 C20 125.4(4)
C16 C15 C20 126.0(4)
C14 C15 Rh1 73.1(2)
C16 C15 Rh1 70.6(2)
C20 C15 Rh1 126.5(3)
C17 C16 C15 108.2(4)
C17 C16 C21 126.0(5)
C15 C16 C21 125.8(4)
C17 C16 Rh1 72.2(2)
C15 C16 Rh1 70.1(2)
C21 C16 Rh1 123.6(3)
C16 C17 C13 107.6(4)
C16 C17 C22 125.8(5)
C13 C17 C22 126.6(5)
C16 C17 Rh1 69.2(2)
C13 C17 Rh1 71.3(2)
C22 C17 Rh1 126.6(3)
C13 C18 H18A 109.5
C13 C18 H18B 109.5
H18A C18 H18B 109.5
C13 C18 H18C 109.5
H18A C18 H18C 109.5
H18B C18 H18C 109.5
C14 C19 H19A 109.5
C14 C19 H19B 109.5
H19A C19 H19B 109.5
C14 C19 H19C 109.5
H19A C19 H19C 109.5
H19B C19 H19C 109.5
C15 C20 H20A 109.5
C15 C20 H20B 109.5
H20A C20 H20B 109.5
C15 C20 H20C 109.5
H20A C20 H20C 109.5
H20B C20 H20C 109.5
C16 C21 H21A 109.5
C16 C21 H21B 109.5
H21A C21 H21B 109.5
C16 C21 H21C 109.5
H21A C21 H21C 109.5
H21B C21 H21C 109.5
C17 C22 H22A 109.5
C17 C22 H22B 109.5
H22A C22 H22B 109.5
C17 C22 H22C 109.5
H22A C22 H22C 109.5
H22B C22 H22C 109.5
C24 C23 C28 119.1(4)
C24 C23 P1 122.8(3)
C28 C23 P1 118.1(3)
C23 C24 C25 119.0(5)
C23 C24 H24 120.5
C25 C24 H24 120.5
C26 C25 C24 121.8(5)
C26 C25 H25 119.1
C24 C25 H25 119.1
C25 C26 C27 120.0(5)
C25 C26 H26 120.0
C27 C26 H26 120.0
C26 C27 C28 118.7(5)
C26 C27 H27 120.6
C28 C27 H27 120.6
C27 C28 C23 121.3(5)
C27 C28 H28 119.4
C23 C28 H28 119.4
C30 C29 C34 118.3(4)
C30 C29 P1 124.0(3)
C34 C29 P1 117.3(3)
C29 C30 C31 121.8(5)
C29 C30 H30 119.1
C31 C30 H30 119.1
C32 C31 C30 118.6(5)
C32 C31 H31 120.7
C30 C31 H31 120.7
C33 C32 C31 120.3(5)
C33 C32 H32 119.9
C31 C32 H32 119.9
C32 C33 C34 120.1(5)
C32 C33 H33 120.0
C34 C33 H33 120.0
C33 C34 C29 120.9(4)
C33 C34 H34 119.6
C29 C34 H34 119.6
C40 C35 C36 119.4(4)
C40 C35 P1 119.9(3)
C36 C35 P1 120.6(3)
C37 C36 C35 120.5(5)
C37 C36 H36 119.7
C35 C36 H36 119.7
C38 C37 C36 120.4(5)
C38 C37 H37 119.8
C36 C37 H37 119.8
C37 C38 C39 120.2(5)
C37 C38 H38 119.9
C39 C38 H38 119.9
C38 C39 C40 120.5(5)
C38 C39 H39 119.8
C40 C39 H39 119.8
C35 C40 C39 119.1(5)
C35 C40 H40 120.5
C39 C40 H40 120.5
O1 C1A Rh2 171.8(6)
C23 P1 C29 105.77(19)
C23 P1 C35 103.25(19)
C29 P1 C35 100.43(19)
C23 P1 Rh2 114.18(14)
C29 P1 Rh2 113.53(14)
C35 P1 Rh2 118.01(14)
C15 Rh1 C16 39.32(17)
C15 Rh1 C17 65.12(16)
C16 Rh1 C17 38.59(17)
C15 Rh1 C13 64.58(16)
C16 Rh1 C13 64.48(18)
C17 Rh1 C13 38.38(18)
C15 Rh1 C14 38.71(16)
C16 Rh1 C14 64.99(17)
C17 Rh1 C14 64.54(17)
C13 Rh1 C14 38.24(16)
C15 Rh1 S2 134.25(13)
C16 Rh1 S2 104.07(13)
C17 Rh1 S2 104.81(13)
C13 Rh1 S2 135.13(13)
C14 Rh1 S2 168.45(12)
C15 Rh1 S1 111.75(12)
C16 Rh1 S1 146.36(13)
C17 Rh1 S1 165.41(14)
C13 Rh1 S1 127.03(14)
C14 Rh1 S1 103.68(12)
S2 Rh1 S1 87.52(4)
C15 Rh1 Rh2 166.35(13)
C16 Rh1 Rh2 154.15(12)
C17 Rh1 Rh2 124.03(12)
C13 Rh1 Rh2 115.17(12)
C14 Rh1 Rh2 132.37(12)
S2 Rh1 Rh2 56.54(3)
S1 Rh1 Rh2 56.60(3)
C1A Rh2 P1 90.41(16)
C1A Rh2 S2 90.10(16)
P1 Rh2 S2 175.43(4)
C1A Rh2 S1 159.42(19)
P1 Rh2 S1 94.19(4)
S2 Rh2 S1 83.78(3)
C1A Rh2 Rh1 107.14(18)
P1 Rh2 Rh1 122.06(3)
S2 Rh2 Rh1 53.51(3)
S1 Rh2 Rh1 53.85(2)
C1A Rh2 H8B 119.5
P1 Rh2 H8B 101.0
S2 Rh2 H8B 82.7
S1 Rh2 H8B 79.3
Rh1 Rh2 H8B 115.1
B9 S1 Rh1 104.07(15)
B9 S1 Rh2 92.43(16)
Rh1 S1 Rh2 69.55(3)
B12 S2 Rh1 104.87(15)
B12 S2 Rh2 93.47(16)
Rh1 S2 Rh2 69.95(3)

loop_
_geom_bond_atom_site_label_1
_geom_bond_atom_site_label_2
_geom_bond_distance
B3 C2 1.693(10)
B3 C1 1.705(10)
B3 B10 1.763(8)
B3 B11 1.768(9)
B3 B4 1.781(8)
B3 H3 1.1000
B4 C1 1.718(8)
B4 B9 1.766(7)
B4 B10 1.774(8)
B4 B5 1.794(9)
B4 H4 1.1000
B5 C1 1.621(8)
B5 B9 1.764(7)
B5 B8 1.819(8)
B5 H5 1.1000
B7 C2 1.614(9)
B7 B12 1.767(7)
B7 B11 1.808(9)
B7 B8 1.837(8)
B7 H7 1.1000
B7 H8A 1.5598
B8 B9 1.783(7)
B8 B12 1.802(7)
B8 H8B 1.1893
B8 H8A 1.0994
B9 B12 1.782(7)
B9 B10 1.793(7)
B9 S1 1.897(5)
B10 B11 1.773(8)
B10 B12 1.789(7)
B10 H10 1.1000
B11 C2 1.706(8)
B11 B12 1.756(7)
B11 H11 1.1000
B12 S2 1.883(5)
C1 C2 1.566(8)
C1 H1 0.9698
C2 H2 0.9705
C13 C17 1.433(7)
C13 C14 1.433(6)
C13 C18 1.489(7)
C13 Rh1 2.186(4)
C14 C15 1.432(6)
C14 C19 1.509(7)
C14 Rh1 2.190(4)
C15 C16 1.433(6)
C15 C20 1.491(6)
C15 Rh1 2.127(4)
C16 C17 1.424(6)
C16 C21 1.485(7)
C16 Rh1 2.134(4)
C17 C22 1.486(7)
C17 Rh1 2.174(4)
C18 H18A 0.9600
C18 H18B 0.9600
C18 H18C 0.9600
C19 H19A 0.9600
C19 H19B 0.9600
C19 H19C 0.9600
C20 H20A 0.9600
C20 H20B 0.9600
C20 H20C 0.9600
C21 H21A 0.9600
C21 H21B 0.9600
C21 H21C 0.9600
C22 H22A 0.9600
C22 H22B 0.9600
C22 H22C 0.9600
C23 C24 1.378(6)
C23 C28 1.392(6)
C23 P1 1.822(4)
C24 C25 1.387(7)
C24 H24 0.9300
C25 C26 1.363(8)
C25 H25 0.9300
C26 C27 1.378(8)
C26 H26 0.9300
C27 C28 1.390(7)
C27 H27 0.9300
C28 H28 0.9300
C29 C30 1.371(6)
C29 C34 1.382(6)
C29 P1 1.824(4)
C30 C31 1.390(7)
C30 H30 0.9300
C31 C32 1.386(8)
C31 H31 0.9300
C32 C33 1.370(8)
C32 H32 0.9300
C33 C34 1.381(7)
C33 H33 0.9300
C34 H34 0.9300
C35 C40 1.376(6)
C35 C36 1.390(6)
C35 P1 1.833(4)
C36 C37 1.361(7)
C36 H36 0.9300
C37 C38 1.360(8)
C37 H37 0.9300
C38 C39 1.367(8)
C38 H38 0.9300
C39 C40 1.393(7)
C39 H39 0.9300
C40 H40 0.9300
C1A O1 1.140(6)
C1A Rh2 1.817(5)
P1 Rh2 2.2961(11)
Rh1 S2 2.3340(10)
Rh1 S1 2.3505(10)
Rh1 Rh2 2.7272(5)
Rh2 S2 2.4221(11)
Rh2 S1 2.4299(10)
Rh2 H8B 2.0746
